data_7013553
loop_
_publ_author_name
'Burrows, Andrew D.'
'Mahon, Mary F.'
'Varrone, Maurizio'

_publ_section_title
;
 The synthesis and late transition metal chemistry of 7-aza-N-indolyl
 phosphines and the activity of their palladium complexes in CO?ethene
 co-polymerisation
;
_journal_issue 24
_journal_name_full 'Dalton Transactions'
_journal_page_first 4718
_journal_paper_doi 10.1039/b309882f
_journal_year 2003
_chemical_formula_sum 'C40 H33 F6 N4 O7.5 P2 Pd S2'
_chemical_formula_weight 1036.16
_chemical_name_systematic
;
?
;
_space_group_IT_number 14
_symmetry_cell_setting monoclinic
_symmetry_space_group_name_Hall '-P 2yn'
_symmetry_space_group_name_H-M 'P 1 21/n 1'
_atom_sites_solution_hydrogens geom
_atom_sites_solution_primary direct
_atom_sites_solution_secondary difmap
_audit_creation_method SHELXL-97
_cell_angle_alpha 90.00
_cell_angle_beta 90.3160(10)
_cell_angle_gamma 90.00
_cell_formula_units_Z 4
_cell_length_a 13.4210(2)
_cell_length_b 20.4340(3)
_cell_length_c 15.6820(2)
_cell_measurement_reflns_used 25
_cell_measurement_temperature 150(2)
_cell_measurement_theta_max 18
_cell_measurement_theta_min 12
_cell_volume 4300.64(11)
_computing_data_reduction 'Denzo and Scalepack (otwinowski & Minor, 1997)'
_computing_molecular_graphics 'ORTEX (P.McArdle, 1995)'
_computing_publication_material 'SHELXL-97/2 (Sheldrick,1997)'
_computing_structure_refinement 'SHELXL-97 (Sheldrick, 1997)'
_computing_structure_solution 'SHELXS-97 (Sheldrick, 1990)'
_diffrn_ambient_temperature 150(2)
_diffrn_measured_fraction_theta_full 0.996
_diffrn_measured_fraction_theta_max 0.996
_diffrn_measurement_device_type KappaCCD
_diffrn_measurement_method KappaCCD
_diffrn_radiation_monochromator graphite
_diffrn_radiation_source 'fine-focus sealed tube'
_diffrn_radiation_type MoK\a
_diffrn_radiation_wavelength 0.71073
_diffrn_reflns_av_R_equivalents 0.0510
_diffrn_reflns_av_sigmaI/netI 0.0324
_diffrn_reflns_limit_h_max 15
_diffrn_reflns_limit_h_min -15
_diffrn_reflns_limit_k_max 24
_diffrn_reflns_limit_k_min -24
_diffrn_reflns_limit_l_max 18
_diffrn_reflns_limit_l_min -18
_diffrn_reflns_number 41124
_diffrn_reflns_theta_full 25.03
_diffrn_reflns_theta_max 25.03
_diffrn_reflns_theta_min 3.59
_exptl_absorpt_coefficient_mu 0.684
_exptl_absorpt_correction_T_max 1.09
_exptl_absorpt_correction_T_min 0.89
_exptl_absorpt_correction_type multi-scan
_exptl_crystal_colour Pale_straw
_exptl_crystal_density_diffrn 1.600
_exptl_crystal_density_method 'not measured'
_exptl_crystal_description Block
_exptl_crystal_F_000 2092
_exptl_crystal_size_max 0.20
_exptl_crystal_size_mid 0.20
_exptl_crystal_size_min 0.10
_refine_diff_density_max 0.685
_refine_diff_density_min -0.564
_refine_diff_density_rms 0.082
_refine_ls_extinction_coef 0.0021(3)
_refine_ls_extinction_expression Fc^*^=kFc[1+0.001xFc^2^\l^3^/sin(2\q)]^-1/4^
_refine_ls_extinction_method SHELXL
_refine_ls_goodness_of_fit_ref 1.225
_refine_ls_hydrogen_treatment mixed
_refine_ls_matrix_type full
_refine_ls_number_parameters 659
_refine_ls_number_reflns 7567
_refine_ls_number_restraints 183
_refine_ls_restrained_S_all 1.217
_refine_ls_R_factor_all 0.0520
_refine_ls_R_factor_gt 0.0462
_refine_ls_shift/su_max 0.329
_refine_ls_shift/su_mean 0.011
_refine_ls_structure_factor_coef Fsqd
_refine_ls_weighting_details
; calc
[1.00000+0.00000exp(0.00(sin\q/\l)^2^)]/
[\s^2^(Fo^2^)+0.0000+15.2535*P+(0.0216P)^2^+0.0000sin\q/\l]
where P = 0.00000Fo^2^ + 1.00000Fc^2^
;
_refine_ls_weighting_scheme calc
_refine_ls_wR_factor_gt 0.1159
_refine_ls_wR_factor_ref 0.1190
_reflns_number_gt 6867
_reflns_number_total 7567
_reflns_threshold_expression >2sigma(I)
_cod_data_source_file b309882f.txt
_cod_data_source_block compound10_k01adb8
_cod_depositor_comments
;
The following automatic conversions were performed:
'_symmetry_cell_setting' value 'Monoclinic' changed to 'monoclinic'
according to '/home/saulius/struct/CIF-dictionaries/cif_core.dic'
dictionary named 'cif_core.dic' version 2.4.1 from
2010-06-29.

'_exptl_absorpt_correction_type' value 'Multi-Scan' changed
to 'multi-scan' according to
'/home/saulius/struct/CIF-dictionaries/cif_core.dic' dictionary named
'cif_core.dic' version 2.4.1 from 2010-06-29.

Automatic conversion script
Id: cif_fix_enum 1527 2010-12-29 10:47:43Z saulius 
;
_cod_original_sg_symbol_H-M P21/n
_cod_original_formula_sum 'C40 H33 F6 N4 O7.50 P2 Pd S2'
_cod_database_code 7013553

loop_
_symmetry_equiv_pos_as_xyz
'x, y, z'
'-x+1/2, y+1/2, -z+1/2'
'-x, -y, -z'
'x-1/2, -y-1/2, z-1/2'

loop_
_atom_site_label
_atom_site_type_symbol
_atom_site_fract_x
_atom_site_fract_y
_atom_site_fract_z
_atom_site_U_iso_or_equiv
_atom_site_adp_type
_atom_site_occupancy
_atom_site_symmetry_multiplicity
_atom_site_calc_flag
_atom_site_refinement_flags
_atom_site_disorder_assembly
_atom_site_disorder_group
Pd1 Pd 0.46932(2) 0.159712(15) 0.19942(2) 0.02399(12) Uani 1 1 d . B .
S1 S 0.65736(8) 0.02207(5) 0.30159(7) 0.0256(2) Uani 1 1 d . . .
S2 S 0.3444(5) -0.3001(3) 0.2930(3) 0.0475(11) Uani 0.60 1 d P A 1
S2A S 0.3323(9) -0.3069(6) 0.3249(5) 0.063(2) Uani 0.40 1 d P A 2
P1 P 0.49710(8) 0.21323(6) 0.07568(7) 0.0273(3) Uani 1 1 d . . .
P2 P 0.54053(8) 0.23715(5) 0.28133(7) 0.0250(2) Uani 1 1 d . . .
F1 F 0.8003(2) -0.03402(17) 0.2163(2) 0.0634(9) Uani 1 1 d . . .
F2 F 0.8473(2) 0.04967(16) 0.2891(3) 0.0713(11) Uani 1 1 d . . .
F3 F 0.8161(3) -0.04141(16) 0.3520(2) 0.0653(10) Uani 1 1 d . . .
F4 F 0.3237(6) -0.3410(4) 0.4426(6) 0.089(2) Uani 0.60 1 d P A 1
F4A F 0.4819(9) -0.3845(7) 0.3172(11) 0.119(4) Uani 0.40 1 d PU A 2
F5 F 0.4738(6) -0.3479(5) 0.3998(7) 0.113(3) Uani 0.60 1 d PU A 1
F5A F 0.383(4) -0.3647(7) 0.1820(12) 0.39(3) Uani 0.40 1 d P A 2
F6 F 0.3619(8) -0.4169(4) 0.3564(8) 0.132(3) Uani 0.60 1 d PU A 1
F6A F 0.3409(10) -0.4278(4) 0.2726(10) 0.106(4) Uani 0.40 1 d PU A 2
O1 O 0.6578(2) 0.05669(15) 0.38162(19) 0.0352(7) Uani 1 1 d . . .
O2 O 0.6382(3) 0.06165(17) 0.2276(2) 0.0409(8) Uani 1 1 d . . .
O3 O 0.6054(2) -0.04012(15) 0.3025(2) 0.0353(7) Uani 1 1 d . . .
O4 O 0.3699(9) -0.2391(6) 0.3292(6) 0.071(3) Uani 0.60 1 d PU A 1
O4A O 0.3784(15) -0.2485(9) 0.2813(12) 0.084(4) Uani 0.40 1 d PU A 2
O5 O 0.2393(4) -0.3114(3) 0.2825(4) 0.102(2) Uani 1 1 d . . .
O5A O 0.321(5) -0.3137(19) 0.392(2) 0.33(3) Uani 0.40 1 d P A 2
O6 O 0.4140(7) -0.3235(8) 0.2187(6) 0.127(5) Uani 0.60 1 d P A 1
O7 O 0.4103(4) -0.1021(3) 0.2715(5) 0.115(2) Uani 1 1 d D . .
N1 N 0.4264(3) 0.16471(19) 0.0108(2) 0.0392(10) Uani 1 1 d . . .
N2 N 0.4217(3) 0.08252(18) 0.1179(2) 0.0321(8) Uani 1 1 d . . .
N3 N 0.5312(3) 0.19947(19) 0.3779(2) 0.0318(8) Uani 1 1 d . B .
N4 N 0.4324(3) 0.11529(18) 0.3169(2) 0.0284(8) Uani 1 1 d . . .
C1 C 0.6716(3) 0.2504(2) 0.2667(3) 0.0258(9) Uani 1 1 d . B .
C2 C 0.7040(3) 0.3027(2) 0.2174(3) 0.0290(9) Uani 1 1 d . . .
H2 H 0.6580 0.3353 0.1992 0.035 Uiso 1 1 calc R B .
C3 C 0.8042(3) 0.3074(2) 0.1947(3) 0.0347(10) Uani 1 1 d . B .
H3 H 0.8264 0.3428 0.1605 0.042 Uiso 1 1 calc R . .
C4 C 0.8710(3) 0.2603(2) 0.2224(3) 0.0361(11) Uani 1 1 d . . .
H4 H 0.9391 0.2630 0.2066 0.043 Uiso 1 1 calc R B .
C5 C 0.8387(3) 0.2087(2) 0.2736(3) 0.0354(11) Uani 1 1 d . B .
H5 H 0.8852 0.1770 0.2934 0.042 Uiso 1 1 calc R . .
C6 C 0.7391(3) 0.2033(2) 0.2957(3) 0.0285(9) Uani 1 1 d . . .
H6 H 0.7171 0.1680 0.3302 0.034 Uiso 1 1 calc R B .
C13 C 0.6222(3) 0.2103(2) 0.0369(3) 0.0324(10) Uani 1 1 d . . .
C14 C 0.6519(5) 0.2440(3) -0.0370(3) 0.0547(15) Uani 1 1 d . . .
H14 H 0.6052 0.2705 -0.0669 0.066 Uiso 1 1 calc R . .
C15 C 0.7479(5) 0.2388(4) -0.0662(4) 0.071(2) Uani 1 1 d . . .
H15 H 0.7678 0.2618 -0.1159 0.085 Uiso 1 1 calc R . .
C16 C 0.8152(5) 0.2000(3) -0.0229(4) 0.0601(17) Uani 1 1 d . . .
H16 H 0.8816 0.1967 -0.0430 0.072 Uiso 1 1 calc R . .
C17 C 0.7874(4) 0.1658(3) 0.0493(3) 0.0398(11) Uani 1 1 d . . .
H17 H 0.8345 0.1388 0.0780 0.048 Uiso 1 1 calc R . .
C18 C 0.6912(3) 0.1709(2) 0.0797(3) 0.0301(10) Uani 1 1 d . . .
H18 H 0.6721 0.1476 0.1294 0.036 Uiso 1 1 calc R . .
C19 C 0.4486(3) 0.2937(2) 0.0551(3) 0.0324(10) Uani 1 1 d . . .
C20 C 0.5107(4) 0.3485(2) 0.0578(3) 0.0427(12) Uani 1 1 d . . .
H20 H 0.5800 0.3433 0.0687 0.051 Uiso 1 1 calc R . .
C21 C 0.4715(4) 0.4101(3) 0.0447(4) 0.0577(16) Uani 1 1 d . . .
H21 H 0.5134 0.4475 0.0482 0.069 Uiso 1 1 calc R . .
C22 C 0.3707(5) 0.4176(3) 0.0264(4) 0.0603(17) Uani 1 1 d . . .
H22 H 0.3445 0.4599 0.0152 0.072 Uiso 1 1 calc R . .
C23 C 0.3087(4) 0.3641(3) 0.0245(4) 0.0542(15) Uani 1 1 d . . .
H23 H 0.2396 0.3697 0.0128 0.065 Uiso 1 1 calc R . .
C24 C 0.3467(4) 0.3020(2) 0.0396(3) 0.0421(12) Uani 1 1 d . . .
H24 H 0.3036 0.2651 0.0393 0.051 Uiso 1 1 calc R . .
C25 C 0.4097(5) 0.1661(3) -0.0783(3) 0.0546(15) Uani 1 1 d . . .
H25 H 0.4198 0.2030 -0.1140 0.065 Uiso 1 1 calc R . .
C26 C 0.3775(5) 0.1075(3) -0.1046(4) 0.0576(16) Uani 1 1 d . B .
H26 H 0.3594 0.0963 -0.1615 0.069 Uiso 1 1 calc R . .
C27 C 0.3750(4) 0.0643(3) -0.0324(3) 0.0467(13) Uani 1 1 d . . .
C28 C 0.3573(4) -0.0014(3) -0.0167(4) 0.0538(15) Uani 1 1 d . B .
H28 H 0.3343 -0.0298 -0.0606 0.065 Uiso 1 1 calc R . .
C29 C 0.3745(4) -0.0242(3) 0.0657(4) 0.0522(14) Uani 1 1 d . . .
H29 H 0.3634 -0.0691 0.0783 0.063 Uiso 1 1 calc R B .
C30 C 0.4077(4) 0.0176(2) 0.1301(4) 0.0433(12) Uani 1 1 d . B .
H30 H 0.4211 -0.0002 0.1850 0.052 Uiso 1 1 calc R . .
C31 C 0.4072(4) 0.1021(2) 0.0374(3) 0.0358(11) Uani 1 1 d . B .
C32 C 0.5626(4) 0.2158(3) 0.4613(3) 0.0478(13) Uani 1 1 d . . .
H32 H 0.6033 0.2521 0.4761 0.057 Uiso 1 1 calc R B .
C33 C 0.5256(4) 0.1718(3) 0.5166(3) 0.0537(15) Uani 1 1 d . B .
H33 H 0.5361 0.1719 0.5765 0.064 Uiso 1 1 calc R . .
C34 C 0.4677(4) 0.1246(3) 0.4701(3) 0.0432(13) Uani 1 1 d . . .
C35 C 0.4126(5) 0.0690(3) 0.4862(4) 0.0569(16) Uani 1 1 d . B .
H35 H 0.4068 0.0520 0.5423 0.068 Uiso 1 1 calc R . .
C36 C 0.3664(5) 0.0391(3) 0.4182(4) 0.0610(17) Uani 1 1 d . . .
H36 H 0.3268 0.0013 0.4280 0.073 Uiso 1 1 calc R B .
C37 C 0.3759(4) 0.0627(3) 0.3354(4) 0.0475(13) Uani 1 1 d . B .
H37 H 0.3415 0.0410 0.2905 0.057 Uiso 1 1 calc R . .
C38 C 0.4737(3) 0.1440(2) 0.3844(3) 0.0306(10) Uani 1 1 d . B .
C39 C 0.7868(4) -0.0018(2) 0.2886(4) 0.0418(12) Uani 1 1 d . . .
C40A C 0.3807(13) -0.3548(7) 0.3770(11) 0.084(4) Uani 0.60 1 d P A 1
C40B C 0.3879(15) -0.3707(10) 0.264(2) 0.106(9) Uani 0.40 1 d P A 2
C71 C 0.4749(7) 0.3143(3) 0.2877(7) 0.0502(12) Uani 0.45 1 d PGU B 2
C72 C 0.5168(6) 0.3714(4) 0.3201(6) 0.0526(12) Uani 0.45 1 d PGU B 1
H72 H 0.5814 0.3725 0.3450 0.063 Uiso 0.45 1 calc PR B 1
C73 C 0.4630(6) 0.4295(3) 0.3180(6) 0.0551(14) Uani 0.45 1 d PGU B 1
H73 H 0.4915 0.4685 0.3401 0.066 Uiso 0.45 1 calc PR B 1
C74 C 0.3673(6) 0.4305(3) 0.2835(6) 0.0551(14) Uani 0.45 1 d PGU B 1
H74 H 0.3305 0.4702 0.2821 0.066 Uiso 0.45 1 calc PR B 1
C75 C 0.3255(6) 0.3734(4) 0.2512(6) 0.0533(13) Uani 0.45 1 d PGU B 1
H75 H 0.2601 0.3740 0.2276 0.064 Uiso 0.45 1 calc PR B 1
C76 C 0.3793(7) 0.3153(3) 0.2532(7) 0.0511(12) Uani 0.45 1 d PGU B 1
H76 H 0.3513 0.2757 0.2321 0.061 Uiso 0.45 1 calc PR B 1
C77 C 0.4860(4) 0.3168(2) 0.2911(4) 0.0502(12) Uani 0.55 1 d PGU B 1
C78 C 0.5333(4) 0.3626(3) 0.3428(4) 0.0523(12) Uani 0.55 1 d PGU B 2
H78 H 0.5998 0.3540 0.3607 0.063 Uiso 0.55 1 calc PR B 2
C79 C 0.4841(5) 0.4198(3) 0.3656(4) 0.0552(13) Uani 0.55 1 d PGU B 2
H79 H 0.5164 0.4511 0.4010 0.066 Uiso 0.55 1 calc PR B 2
C80 C 0.3876(5) 0.4311(2) 0.3366(4) 0.0564(13) Uani 0.55 1 d PGU B 2
H80 H 0.3539 0.4702 0.3522 0.068 Uiso 0.55 1 calc PR B 2
C81 C 0.3403(4) 0.3853(3) 0.2848(5) 0.0543(13) Uani 0.55 1 d PGU B 2
H81 H 0.2743 0.3931 0.2650 0.065 Uiso 0.55 1 calc PR B 2
C82 C 0.3895(4) 0.3281(3) 0.2621(4) 0.0514(12) Uani 0.55 1 d PGU B 2
H82 H 0.3565 0.2982 0.2252 0.062 Uiso 0.55 1 calc PR B 2
O8 O 0.8934(9) -0.0107(5) 0.0136(7) 0.156(8) Uani 0.50 1 d PG . .
HW7A H 0.4702 -0.0892 0.2872 0.188 Uiso 1 1 d GD . .
HW7B H 0.4025 -0.1446 0.2809 0.188 Uiso 1 1 d GD . .

loop_
_atom_site_aniso_label
_atom_site_aniso_U_11
_atom_site_aniso_U_22
_atom_site_aniso_U_33
_atom_site_aniso_U_23
_atom_site_aniso_U_13
_atom_site_aniso_U_12
Pd1 0.02071(18) 0.02463(19) 0.02659(19) 0.00820(13) -0.00257(12) -0.00284(13)
S1 0.0262(5) 0.0239(5) 0.0267(5) 0.0045(4) -0.0012(4) 0.0003(4)
S2 0.0367(17) 0.048(2) 0.058(3) -0.010(2) -0.010(2) -0.0032(14)
S2A 0.061(5) 0.067(4) 0.059(5) -0.003(5) -0.022(4) 0.000(3)
P1 0.0295(6) 0.0282(6) 0.0242(6) 0.0082(4) -0.0039(4) -0.0020(5)
P2 0.0234(5) 0.0243(5) 0.0273(6) 0.0008(4) 0.0064(4) 0.0014(4)
F1 0.054(2) 0.062(2) 0.074(2) -0.0206(18) 0.0221(17) 0.0084(17)
F2 0.0318(17) 0.0418(18) 0.140(4) -0.015(2) 0.0112(19) -0.0083(14)
F3 0.055(2) 0.0427(18) 0.097(3) -0.0047(18) -0.0382(19) 0.0188(15)
F4 0.074(5) 0.093(6) 0.101(6) -0.031(5) 0.009(4) -0.022(4)
F4A 0.059(6) 0.121(9) 0.177(10) 0.006(8) 0.013(7) 0.021(6)
F5 0.058(4) 0.123(7) 0.158(8) 0.005(6) -0.012(5) 0.006(4)
F5A 1.03(9) 0.043(8) 0.101(13) -0.038(8) 0.18(3) -0.07(2)
F6 0.159(8) 0.048(4) 0.188(9) -0.018(5) -0.035(7) -0.001(5)
F6A 0.126(8) 0.024(4) 0.167(10) 0.000(6) -0.047(8) -0.004(5)
O1 0.0439(19) 0.0309(17) 0.0310(17) -0.0024(13) 0.0030(14) 0.0005(14)
O2 0.047(2) 0.0407(19) 0.0348(18) 0.0166(15) -0.0034(15) 0.0041(16)
O3 0.0352(17) 0.0290(17) 0.0416(19) 0.0014(14) -0.0030(14) -0.0083(14)
O4 0.073(5) 0.057(5) 0.081(7) -0.005(6) -0.017(6) -0.022(4)
O4A 0.074(7) 0.057(7) 0.121(11) 0.000(9) -0.015(10) -0.022(6)
O5 0.043(3) 0.100(4) 0.163(6) 0.001(4) -0.016(3) -0.017(3)
O5A 0.64(10) 0.22(4) 0.14(3) 0.11(3) 0.02(4) 0.07(5)
O6 0.053(5) 0.261(17) 0.067(6) 0.042(9) -0.017(4) -0.043(8)
O7 0.081(4) 0.095(4) 0.168(6) 0.056(4) -0.038(4) -0.030(3)
N1 0.051(3) 0.032(2) 0.034(2) 0.0055(17) -0.0176(18) -0.0045(19)
N2 0.029(2) 0.029(2) 0.038(2) 0.0074(16) -0.0087(16) -0.0052(16)
N3 0.032(2) 0.038(2) 0.0262(19) -0.0017(16) 0.0084(15) 0.0026(17)
N4 0.0215(17) 0.034(2) 0.0301(19) 0.0112(16) 0.0060(15) 0.0006(15)
C1 0.025(2) 0.026(2) 0.027(2) -0.0093(17) 0.0026(16) -0.0018(17)
C2 0.031(2) 0.025(2) 0.031(2) -0.0055(18) 0.0041(18) -0.0003(18)
C3 0.036(3) 0.028(2) 0.039(3) -0.0061(19) 0.009(2) -0.009(2)
C4 0.026(2) 0.036(3) 0.046(3) -0.015(2) 0.006(2) -0.008(2)
C5 0.027(2) 0.032(2) 0.047(3) -0.013(2) -0.006(2) 0.0012(19)
C6 0.031(2) 0.026(2) 0.029(2) -0.0067(17) -0.0045(18) -0.0029(18)
C13 0.035(2) 0.037(3) 0.025(2) 0.0046(19) 0.0044(18) -0.001(2)
C14 0.059(4) 0.071(4) 0.034(3) 0.022(3) 0.016(2) 0.011(3)
C15 0.074(4) 0.088(5) 0.051(4) 0.026(3) 0.033(3) 0.013(4)
C16 0.049(3) 0.083(5) 0.049(3) 0.000(3) 0.026(3) 0.007(3)
C17 0.035(3) 0.043(3) 0.041(3) -0.006(2) 0.006(2) 0.004(2)
C18 0.037(2) 0.028(2) 0.025(2) -0.0057(17) 0.0004(18) 0.0001(19)
C19 0.034(2) 0.030(2) 0.033(2) 0.0114(19) -0.0081(19) 0.0003(19)
C20 0.032(3) 0.038(3) 0.058(3) 0.023(2) -0.008(2) -0.005(2)
C21 0.047(3) 0.036(3) 0.090(5) 0.027(3) -0.014(3) -0.008(2)
C22 0.052(3) 0.040(3) 0.089(5) 0.025(3) -0.017(3) 0.006(3)
C23 0.035(3) 0.047(3) 0.080(4) 0.020(3) -0.013(3) 0.007(2)
C24 0.033(3) 0.037(3) 0.057(3) 0.013(2) -0.010(2) -0.005(2)
C25 0.082(4) 0.046(3) 0.036(3) 0.009(2) -0.027(3) 0.000(3)
C26 0.082(4) 0.050(3) 0.041(3) -0.003(3) -0.031(3) 0.000(3)
C27 0.050(3) 0.041(3) 0.048(3) -0.004(2) -0.024(2) -0.002(2)
C28 0.059(4) 0.042(3) 0.061(4) -0.007(3) -0.021(3) -0.008(3)
C29 0.052(3) 0.029(3) 0.075(4) 0.001(3) -0.013(3) -0.012(2)
C30 0.044(3) 0.032(3) 0.053(3) 0.009(2) -0.009(2) -0.008(2)
C31 0.036(3) 0.032(2) 0.039(3) 0.003(2) -0.012(2) -0.002(2)
C32 0.049(3) 0.062(4) 0.032(3) -0.015(2) 0.002(2) 0.007(3)
C33 0.058(3) 0.079(4) 0.024(3) 0.001(3) 0.006(2) 0.016(3)
C34 0.041(3) 0.055(3) 0.034(3) 0.012(2) 0.014(2) 0.019(2)
C35 0.061(4) 0.065(4) 0.045(3) 0.030(3) 0.022(3) 0.012(3)
C36 0.065(4) 0.053(4) 0.065(4) 0.029(3) 0.024(3) -0.010(3)
C37 0.042(3) 0.047(3) 0.053(3) 0.018(3) 0.010(2) -0.017(2)
C38 0.025(2) 0.034(2) 0.032(2) 0.0096(19) 0.0086(18) 0.0103(19)
C39 0.029(2) 0.030(3) 0.067(4) -0.010(2) -0.002(2) 0.002(2)
C40A 0.104(11) 0.056(8) 0.091(11) -0.011(7) -0.015(9) 0.011(7)
C40B 0.065(13) 0.067(13) 0.19(3) 0.018(15) 0.070(15) -0.004(10)
C71 0.043(2) 0.0304(19) 0.077(3) 0.006(2) 0.028(2) 0.0090(18)
C72 0.047(2) 0.0313(19) 0.080(3) 0.004(2) 0.027(2) 0.0094(18)
C73 0.051(2) 0.033(2) 0.081(3) 0.005(2) 0.026(3) 0.011(2)
C74 0.050(2) 0.036(2) 0.080(3) 0.005(2) 0.026(3) 0.013(2)
C75 0.047(2) 0.035(2) 0.078(3) 0.006(2) 0.026(2) 0.013(2)
C76 0.045(2) 0.032(2) 0.077(3) 0.008(2) 0.027(2) 0.0104(19)
C77 0.043(2) 0.0304(18) 0.077(3) 0.0055(19) 0.028(2) 0.0088(18)
C78 0.046(2) 0.031(2) 0.080(3) 0.003(2) 0.028(2) 0.0085(19)
C79 0.050(2) 0.033(2) 0.082(3) 0.004(2) 0.027(2) 0.009(2)
C80 0.052(2) 0.035(2) 0.083(3) 0.006(2) 0.027(3) 0.011(2)
C81 0.048(2) 0.036(2) 0.080(3) 0.007(2) 0.027(2) 0.0117(19)
C82 0.045(2) 0.0326(19) 0.077(3) 0.008(2) 0.027(2) 0.0100(18)
O8 0.101(9) 0.257(19) 0.112(10) 0.101(11) 0.053(8) 0.096(11)

loop_
_atom_type_symbol
_atom_type_description
_atom_type_scat_dispersion_real
_atom_type_scat_dispersion_imag
_atom_type_scat_source
C C 0.0033 0.0016 'International Tables Vol C Tables 4.2.6.8 and 6.1.1.4'
H H 0.0000 0.0000 'International Tables Vol C Tables 4.2.6.8 and 6.1.1.4'
F F 0.0171 0.0103 'International Tables Vol C Tables 4.2.6.8 and 6.1.1.4'
N N 0.0061 0.0033 'International Tables Vol C Tables 4.2.6.8 and 6.1.1.4'
O O 0.0106 0.0060 'International Tables Vol C Tables 4.2.6.8 and 6.1.1.4'
P P 0.1023 0.0942 'International Tables Vol C Tables 4.2.6.8 and 6.1.1.4'
S S 0.1246 0.1234 'International Tables Vol C Tables 4.2.6.8 and 6.1.1.4'
Pd Pd -0.9988 1.0072 'International Tables Vol C Tables 4.2.6.8 and 6.1.1.4'

loop_
_geom_angle_atom_site_label_1
_geom_angle_atom_site_label_2
_geom_angle_atom_site_label_3
_geom_angle
_geom_angle_site_symmetry_1
_geom_angle_site_symmetry_3
_geom_angle_publ_flag
N4 Pd1 N2 97.73(14) . . ?
N4 Pd1 P2 84.56(11) . . ?
N2 Pd1 P2 172.32(11) . . ?
N4 Pd1 P1 174.87(10) . . ?
N2 Pd1 P1 83.85(10) . . ?
P2 Pd1 P1 94.50(4) . . ?
O2 S1 O1 115.3(2) . . ?
O2 S1 O3 114.7(2) . . ?
O1 S1 O3 114.90(19) . . ?
O2 S1 C39 103.2(2) . . ?
O1 S1 C39 103.3(2) . . ?
O3 S1 C39 103.1(2) . . ?
O4 S2 O5 115.1(7) . . ?
O4 S2 O6 115.0(8) . . ?
O5 S2 O6 116.9(6) . . ?
O4 S2 C40A 101.0(7) . . ?
O5 S2 C40A 104.3(7) . . ?
O6 S2 C40A 101.2(8) . . ?
O5A S2A O5 109(3) . . ?
O5A S2A O4A 127(3) . . ?
O5 S2A O4A 101.6(10) . . ?
O5A S2A C40B 119(3) . . ?
O5 S2A C40B 94.1(11) . . ?
O4A S2A C40B 99.4(11) . . ?
N1 P1 C13 107.4(2) . . ?
N1 P1 C19 103.0(2) . . ?
C13 P1 C19 108.0(2) . . ?
N1 P1 Pd1 97.86(14) . . ?
C13 P1 Pd1 115.80(15) . . ?
C19 P1 Pd1 122.38(16) . . ?
N3 P2 C77 107.6(2) . . ?
N3 P2 C1 105.0(2) . . ?
C77 P2 C1 105.9(2) . . ?
N3 P2 C71 107.8(4) . . ?
C77 P2 C71 5.3(5) . . ?
C1 P2 C71 110.7(3) . . ?
N3 P2 Pd1 99.03(14) . . ?
C77 P2 Pd1 121.0(2) . . ?
C1 P2 Pd1 116.55(13) . . ?
C71 P2 Pd1 116.1(3) . . ?
S2A O5 S2 22.0(3) . . ?
C31 N1 C25 106.8(4) . . ?
C31 N1 P1 117.8(3) . . ?
C25 N1 P1 131.5(4) . . ?
C31 N2 C30 114.1(4) . . ?
C31 N2 Pd1 112.8(3) . . ?
C30 N2 Pd1 133.1(3) . . ?
C38 N3 C32 107.0(4) . . ?
C38 N3 P2 118.8(3) . . ?
C32 N3 P2 133.9(4) . . ?
C38 N4 C37 114.4(4) . . ?
C38 N4 Pd1 113.9(3) . . ?
C37 N4 Pd1 131.6(3) . . ?
C2 C1 C6 120.5(4) . . ?
C2 C1 P2 119.8(3) . . ?
C6 C1 P2 119.2(3) . . ?
C1 C2 C3 119.9(4) . . ?
C4 C3 C2 119.7(4) . . ?
C3 C4 C5 120.2(4) . . ?
C6 C5 C4 120.5(4) . . ?
C5 C6 C1 119.2(4) . . ?
C18 C13 C14 119.2(4) . . ?
C18 C13 P1 118.5(3) . . ?
C14 C13 P1 122.3(4) . . ?
C15 C14 C13 120.5(5) . . ?
C16 C15 C14 119.6(5) . . ?
C15 C16 C17 121.1(5) . . ?
C18 C17 C16 120.0(5) . . ?
C17 C18 C13 119.7(4) . . ?
C20 C19 C24 119.5(4) . . ?
C20 C19 P1 120.8(3) . . ?
C24 C19 P1 119.7(4) . . ?
C21 C20 C19 119.9(5) . . ?
C20 C21 C22 120.1(5) . . ?
C23 C22 C21 120.4(5) . . ?
C22 C23 C24 120.1(5) . . ?
C23 C24 C19 119.9(5) . . ?
C26 C25 N1 109.7(5) . . ?
C25 C26 C27 108.4(5) . . ?
C28 C27 C31 116.5(5) . . ?
C28 C27 C26 137.8(5) . . ?
C31 C27 C26 105.5(5) . . ?
C27 C28 C29 117.5(5) . . ?
C30 C29 C28 121.2(5) . . ?
N2 C30 C29 122.8(5) . . ?
N2 C31 N1 122.6(4) . . ?
N2 C31 C27 127.8(4) . . ?
N1 C31 C27 109.5(4) . . ?
C33 C32 N3 109.2(5) . . ?
C32 C33 C34 108.9(5) . . ?
C35 C34 C38 116.1(5) . . ?
C35 C34 C33 138.6(5) . . ?
C38 C34 C33 105.3(5) . . ?
C36 C35 C34 117.7(5) . . ?
C35 C36 C37 121.8(5) . . ?
N4 C37 C36 122.1(6) . . ?
N4 C38 N3 122.5(4) . . ?
N4 C38 C34 127.8(5) . . ?
N3 C38 C34 109.7(4) . . ?
F2 C39 F1 108.2(5) . . ?
F2 C39 F3 107.3(4) . . ?
F1 C39 F3 107.2(4) . . ?
F2 C39 S1 111.7(3) . . ?
F1 C39 S1 111.3(3) . . ?
F3 C39 S1 110.9(4) . . ?
F5 C40A F4 108.8(13) . . ?
F5 C40A F6 110.5(12) . . ?
F4 C40A F6 106.4(15) . . ?
F5 C40A S2 113.0(12) . . ?
F4 C40A S2 106.5(10) . . ?
F6 C40A S2 111.4(11) . . ?
F5A C40B F6A 99(2) . . ?
F5A C40B F4A 127(3) . . ?
F6A C40B F4A 100.0(18) . . ?
F5A C40B S2A 116(2) . . ?
F6A C40B S2A 112.9(14) . . ?
F4A C40B S2A 101.1(18) . . ?
C82 C71 C78 120.3(7) . . ?
C82 C71 P2 128.9(8) . . ?
C78 C71 P2 110.3(6) . . ?
C77 C72 C73 125.0(5) . . ?
C74 C73 C72 120.0 . . ?
C73 C74 C75 120.0 . . ?
C74 C75 C76 120.0 . . ?
C75 C76 C77 118.1(4) . . ?
C72 C77 C76 116.9(7) . . ?
C72 C77 P2 134.1(6) . . ?
C76 C77 P2 109.1(4) . . ?
C79 C78 C71 116.5(4) . . ?
C80 C79 C78 120.0 . . ?
C81 C80 C79 120.0 . . ?
C82 C81 C80 120.0 . . ?
C71 C82 C81 123.1(6) . . ?

loop_
_geom_bond_atom_site_label_1
_geom_bond_atom_site_label_2
_geom_bond_distance
_geom_bond_site_symmetry_2
_geom_bond_publ_flag
Pd1 N4 2.115(3) . ?
Pd1 N2 2.127(4) . ?
Pd1 P2 2.2481(12) . ?
Pd1 P1 2.2602(11) . ?
S1 O2 1.436(3) . ?
S1 O1 1.441(3) . ?
S1 O3 1.450(3) . ?
S1 C39 1.818(5) . ?
S2 O4 1.411(13) . ?
S2 O5 1.438(8) . ?
S2 O6 1.572(14) . ?
S2 C40A 1.792(18) . ?
S2A O5A 1.07(4) . ?
S2A O5 1.414(13) . ?
S2A O4A 1.51(2) . ?
S2A C40B 1.78(3) . ?
P1 N1 1.705(4) . ?
P1 C13 1.790(5) . ?
P1 C19 1.798(5) . ?
P2 N3 1.705(4) . ?
P2 C77 1.791(5) . ?
P2 C1 1.796(4) . ?
P2 C71 1.808(6) . ?
F1 C39 1.324(6) . ?
F2 C39 1.329(6) . ?
F3 C39 1.338(6) . ?
F4 C40A 1.316(18) . ?
F4A C40B 1.53(3) . ?
F5 C40A 1.305(17) . ?
F5A C40B 1.30(3) . ?
F6 C40A 1.334(15) . ?
F6A C40B 1.33(2) . ?
N1 C31 1.370(6) . ?
N1 C25 1.414(6) . ?
N2 C31 1.337(6) . ?
N2 C30 1.354(6) . ?
N3 C38 1.376(6) . ?
N3 C32 1.412(6) . ?
N4 C38 1.328(6) . ?
N4 C37 1.348(6) . ?
C1 C2 1.390(6) . ?
C1 C6 1.395(6) . ?
C2 C3 1.396(6) . ?
C3 C4 1.385(7) . ?
C4 C5 1.395(7) . ?
C5 C6 1.387(6) . ?
C13 C18 1.397(6) . ?
C13 C14 1.407(6) . ?
C14 C15 1.374(8) . ?
C15 C16 1.377(9) . ?
C16 C17 1.385(8) . ?
C17 C18 1.383(6) . ?
C19 C20 1.396(7) . ?
C19 C24 1.397(6) . ?
C20 C21 1.381(7) . ?
C21 C22 1.390(8) . ?
C22 C23 1.374(8) . ?
C23 C24 1.388(7) . ?
C25 C26 1.337(8) . ?
C26 C27 1.437(8) . ?
C27 C28 1.384(8) . ?
C27 C31 1.406(7) . ?
C28 C29 1.392(8) . ?
C29 C30 1.394(7) . ?
C32 C33 1.346(8) . ?
C33 C34 1.434(8) . ?
C34 C35 1.379(8) . ?
C34 C38 1.405(6) . ?
C35 C36 1.374(9) . ?
C36 C37 1.391(8) . ?
C71 C82 1.245(13) . ?
C71 C78 1.526(14) . ?
C72 C77 1.273(13) . ?
C72 C73 1.3900 . ?
C73 C74 1.3900 . ?
C74 C75 1.3900 . ?
C75 C76 1.3900 . ?
C76 C77 1.548(14) . ?
C78 C79 1.3900 . ?
C79 C80 1.3900 . ?
C80 C81 1.3900 . ?
C81 C82 1.3900 . ?
